data_4106747
loop_
_publ_author_name
'Jian-Ping Chen'
'Qian Peng'
'Bai-Lin Lei'
'Xue-Long Hou'
'Yun-Dong Wu'

_publ_section_title
;
 Chemo- and Regioselectivity-Tunable Pd-Catalyzed Allylic Alkylation of
 Imines
;
_journal_name_full 'Journal of the American Chemical Society'
_journal_page_first 14180
_journal_page_last 14183
_journal_paper_doi 10.1021/ja2039503
_journal_volume 133
_journal_year 2011
_chemical_formula_sum 'C15 H17 Br O'
_chemical_formula_weight 293.20
_chemical_name_systematic
; 
 ? 
;
_space_group_IT_number 14
_symmetry_cell_setting monoclinic
_symmetry_space_group_name_Hall '-P 2ybc'
_symmetry_space_group_name_H-M 'P 1 21/c 1'
_atom_sites_solution_hydrogens geom
_atom_sites_solution_primary direct
_atom_sites_solution_secondary difmap
_audit_creation_method SHELXL-97
_cell_angle_alpha 90.00
_cell_angle_beta 100.230(2)
_cell_angle_gamma 90.00
_cell_formula_units_Z 8
_cell_length_a 11.2683(10)
_cell_length_b 16.2407(15)
_cell_length_c 15.6460(13)
_cell_measurement_reflns_used 2572
_cell_measurement_temperature 293(2)
_cell_measurement_theta_max 39.116
_cell_measurement_theta_min 4.448
_cell_volume 2817.8(4)
_computing_cell_refinement 'Bruker SMART'
_computing_data_collection 'Bruker SMART'
_computing_data_reduction 'Bruker SHELXTL'
_computing_molecular_graphics 'Bruker SHELXTL'
_computing_publication_material 'Bruker SHELXTL'
_computing_structure_refinement 'SHELXL-97 (Sheldrick, 1997)'
_computing_structure_solution 'SHELXS-97 (Sheldrick, 1990)'
_diffrn_ambient_temperature 293(2)
_diffrn_measured_fraction_theta_full 0.998
_diffrn_measured_fraction_theta_max 0.998
_diffrn_measurement_device_type 'CCD area detector'
_diffrn_measurement_method 'phi and omega scans'
_diffrn_radiation_monochromator graphite
_diffrn_radiation_source 'fine-focus sealed tube'
_diffrn_radiation_type MoK\a
_diffrn_radiation_wavelength 0.71073
_diffrn_reflns_av_R_equivalents 0.1471
_diffrn_reflns_av_sigmaI/netI 0.1352
_diffrn_reflns_limit_h_max 13
_diffrn_reflns_limit_h_min -13
_diffrn_reflns_limit_k_max 19
_diffrn_reflns_limit_k_min -14
_diffrn_reflns_limit_l_max 18
_diffrn_reflns_limit_l_min -17
_diffrn_reflns_number 14648
_diffrn_reflns_theta_full 25.50
_diffrn_reflns_theta_max 25.50
_diffrn_reflns_theta_min 1.82
_exptl_absorpt_coefficient_mu 2.900
_exptl_absorpt_correction_T_max 1.00000
_exptl_absorpt_correction_T_min 0.45758
_exptl_absorpt_correction_type empirical
_exptl_absorpt_process_details sadabs
_exptl_crystal_colour colorless
_exptl_crystal_density_diffrn 1.382
_exptl_crystal_description prismatic
_exptl_crystal_F_000 1200
_exptl_crystal_size_max 0.486
_exptl_crystal_size_mid 0.411
_exptl_crystal_size_min 0.128
_refine_diff_density_max 0.720
_refine_diff_density_min -0.301
_refine_diff_density_rms 0.070
_refine_ls_extinction_method none
_refine_ls_goodness_of_fit_ref 0.792
_refine_ls_hydrogen_treatment constr
_refine_ls_matrix_type full
_refine_ls_number_parameters 307
_refine_ls_number_reflns 5232
_refine_ls_number_restraints 0
_refine_ls_restrained_S_all 0.792
_refine_ls_R_factor_all 0.1147
_refine_ls_R_factor_gt 0.0531
_refine_ls_shift/su_max 0.020
_refine_ls_shift/su_mean 0.003
_refine_ls_structure_factor_coef Fsqd
_refine_ls_weighting_details 'calc w=1/[\s^2^(Fo^2^)+(0.0321P)^2^+0.0000P] where P=(Fo^2^+2Fc^2^)/3'
_refine_ls_weighting_scheme calc
_refine_ls_wR_factor_gt 0.1188
_refine_ls_wR_factor_ref 0.1341
_reflns_number_gt 2326
_reflns_number_total 5232
_reflns_threshold_expression >2sigma(I)
_cod_data_source_file ja2039503_si_002.cif
_cod_data_source_block cd28222
_cod_database_code 4106747

loop_
_symmetry_equiv_pos_as_xyz
'x, y, z'
'-x, y+1/2, -z+1/2'
'-x, -y, -z'
'x, -y-1/2, z-1/2'

loop_
_atom_site_label
_atom_site_type_symbol
_atom_site_fract_x
_atom_site_fract_y
_atom_site_fract_z
_atom_site_U_iso_or_equiv
_atom_site_adp_type
_atom_site_occupancy
_atom_site_symmetry_multiplicity
_atom_site_calc_flag
_atom_site_refinement_flags
Br1 Br 0.79379(5) 0.01509(4) 0.60734(3) 0.1031(3) Uani 1 1 d .
Br2 Br 0.76919(7) 0.56715(5) 0.88729(3) 0.1115(4) Uani 1 1 d .
O1 O 0.6848(3) 0.10862(18) 0.99342(18) 0.0753(8) Uani 1 1 d .
O2 O 0.8062(3) 0.6412(2) 0.4821(2) 0.0972(11) Uani 1 1 d .
C1 C 0.7834(4) 0.1077(2) 1.0379(2) 0.0512(10) Uani 1 1 d .
C2 C 0.8138(4) 0.0533(3) 1.1155(3) 0.0783(13) Uani 1 1 d .
H2A H 0.8815 0.0183 1.1091 0.094 Uiso 1 1 calc R
H2B H 0.7455 0.0180 1.1195 0.094 Uiso 1 1 calc R
C3 C 0.8453(4) 0.1033(3) 1.1974(3) 0.0794(13) Uani 1 1 d .
H3A H 0.8718 0.0668 1.2462 0.095 Uiso 1 1 calc R
H3B H 0.7743 0.1325 1.2081 0.095 Uiso 1 1 calc R
C4 C 0.9436(4) 0.1640(3) 1.1899(3) 0.0904(15) Uani 1 1 d .
H4A H 0.9581 0.1984 1.2415 0.108 Uiso 1 1 calc R
H4B H 1.0175 0.1345 1.1866 0.108 Uiso 1 1 calc R
C5 C 0.9107(5) 0.2175(3) 1.1112(3) 0.0861(15) Uani 1 1 d .
H5A H 0.9768 0.2548 1.1076 0.103 Uiso 1 1 calc R
H5B H 0.8406 0.2503 1.1169 0.103 Uiso 1 1 calc R
C6 C 0.8830(3) 0.1665(3) 1.0273(2) 0.0579(11) Uani 1 1 d .
H6 H 0.9548 0.1336 1.0236 0.070 Uiso 1 1 calc R
C7 C 0.8556(4) 0.2187(2) 0.9452(2) 0.0574(10) Uani 1 1 d .
H7 H 0.7785 0.2462 0.9463 0.069 Uiso 1 1 calc R
C8 C 0.9459(5) 0.2850(3) 0.9422(3) 0.0817(14) Uani 1 1 d .
H8 H 1.0255 0.2678 0.9468 0.098 Uiso 1 1 calc R
C9 C 0.9286(6) 0.3611(4) 0.9343(3) 0.119(2) Uani 1 1 d .
H9A H 0.8510 0.3822 0.9294 0.133 Uiso 1 1 calc R
H9B H 0.9934 0.3963 0.9334 0.133 Uiso 1 1 calc R
C10 C 0.8389(3) 0.1688(2) 0.8628(2) 0.0475(9) Uani 1 1 d .
C11 C 0.9319(4) 0.1220(2) 0.8423(2) 0.0585(10) Uani 1 1 d .
H11 H 1.0050 0.1204 0.8807 0.070 Uiso 1 1 calc R
C12 C 0.9195(4) 0.0774(3) 0.7661(2) 0.0618(11) Uani 1 1 d .
H12 H 0.9840 0.0470 0.7531 0.074 Uiso 1 1 calc R
C13 C 0.8130(4) 0.0783(2) 0.7108(2) 0.0579(11) Uani 1 1 d .
C14 C 0.7178(4) 0.1246(3) 0.7274(2) 0.0655(11) Uani 1 1 d .
H14 H 0.6452 0.1256 0.6884 0.079 Uiso 1 1 calc R
C15 C 0.7326(3) 0.1695(2) 0.8033(2) 0.0585(11) Uani 1 1 d .
H15 H 0.6687 0.2014 0.8148 0.070 Uiso 1 1 calc R
C16 C 0.7074(4) 0.6256(3) 0.4408(3) 0.0617(11) Uani 1 1 d .
C17 C 0.6927(4) 0.5635(3) 0.3692(3) 0.0786(13) Uani 1 1 d .
H17A H 0.6437 0.5182 0.3835 0.094 Uiso 1 1 calc R
H17B H 0.7711 0.5418 0.3637 0.094 Uiso 1 1 calc R
C18 C 0.6336(5) 0.6012(3) 0.2835(3) 0.0827(14) Uani 1 1 d .
H18A H 0.6887 0.6398 0.2638 0.099 Uiso 1 1 calc R
H18B H 0.6151 0.5583 0.2401 0.099 Uiso 1 1 calc R
C19 C 0.5194(4) 0.6451(3) 0.2941(3) 0.0874(15) Uani 1 1 d .
H19A H 0.4862 0.6725 0.2401 0.105 Uiso 1 1 calc R
H19B H 0.4608 0.6049 0.3061 0.105 Uiso 1 1 calc R
C20 C 0.5396(4) 0.7074(3) 0.3658(3) 0.0809(14) Uani 1 1 d .
H20A H 0.4631 0.7324 0.3709 0.097 Uiso 1 1 calc R
H20B H 0.5921 0.7504 0.3511 0.097 Uiso 1 1 calc R
C21 C 0.5959(3) 0.6700(2) 0.4536(2) 0.0539(10) Uani 1 1 d .
H21 H 0.5394 0.6283 0.4673 0.065 Uiso 1 1 calc R
C22 C 0.6151(3) 0.7312(2) 0.5288(3) 0.0584(11) Uani 1 1 d .
H22 H 0.6802 0.7684 0.5197 0.070 Uiso 1 1 calc R
C23 C 0.5063(4) 0.7831(3) 0.5319(3) 0.0723(12) Uani 1 1 d .
H23 H 0.4355 0.7553 0.5362 0.087 Uiso 1 1 calc R
C24 C 0.5006(5) 0.8630(3) 0.5294(3) 0.1102(18) Uani 1 1 d .
H24A H 0.5691 0.8936 0.5252 0.132 Uiso 1 1 calc R
H24B H 0.4281 0.8895 0.5318 0.132 Uiso 1 1 calc R
C25 C 0.6550(3) 0.6891(2) 0.6162(2) 0.0534(10) Uani 1 1 d .
C26 C 0.7603(4) 0.7110(3) 0.6697(3) 0.0722(12) Uani 1 1 d .
H26 H 0.8100 0.7506 0.6515 0.087 Uiso 1 1 calc R
C27 C 0.7938(4) 0.6746(4) 0.7511(3) 0.0892(16) Uani 1 1 d .
H27 H 0.8647 0.6903 0.7875 0.107 Uiso 1 1 calc R
C28 C 0.7216(5) 0.6161(3) 0.7766(3) 0.0777(14) Uani 1 1 d .
C29 C 0.6163(5) 0.5942(3) 0.7256(3) 0.0728(12) Uani 1 1 d .
H29 H 0.5670 0.5549 0.7447 0.087 Uiso 1 1 calc R
C30 C 0.5826(4) 0.6305(3) 0.6453(3) 0.0635(11) Uani 1 1 d .
H30 H 0.5103 0.6154 0.6104 0.076 Uiso 1 1 calc R

loop_
_atom_site_aniso_label
_atom_site_aniso_U_11
_atom_site_aniso_U_22
_atom_site_aniso_U_33
_atom_site_aniso_U_23
_atom_site_aniso_U_13
_atom_site_aniso_U_12
Br1 0.1331(5) 0.1135(5) 0.0609(3) -0.0252(3) 0.0128(3) -0.0064(4)
Br2 0.1790(8) 0.1319(7) 0.0641(3) 0.0099(4) -0.0026(4) 0.0786(6)
O1 0.0569(19) 0.092(2) 0.0721(18) 0.0012(18) -0.0006(16) -0.0087(17)
O2 0.055(2) 0.128(3) 0.108(2) -0.030(2) 0.0141(19) 0.008(2)
C1 0.058(3) 0.046(2) 0.051(2) -0.006(2) 0.013(2) -0.001(2)
C2 0.094(3) 0.064(3) 0.072(3) 0.008(3) 0.003(3) -0.001(3)
C3 0.094(3) 0.084(3) 0.058(3) 0.004(3) 0.009(2) -0.003(3)
C4 0.103(4) 0.113(4) 0.052(3) -0.009(3) 0.005(2) -0.028(3)
C5 0.113(4) 0.082(3) 0.065(3) -0.014(3) 0.019(3) -0.040(3)
C6 0.056(3) 0.063(3) 0.054(2) -0.008(2) 0.009(2) -0.003(2)
C7 0.066(3) 0.049(3) 0.059(2) -0.002(2) 0.018(2) -0.004(2)
C8 0.117(4) 0.065(3) 0.066(3) -0.004(3) 0.024(3) -0.012(3)
C9 0.178(6) 0.084(4) 0.102(4) 0.001(4) 0.042(4) -0.017(4)
C10 0.054(3) 0.040(2) 0.050(2) 0.0054(18) 0.014(2) 0.002(2)
C11 0.052(3) 0.063(3) 0.056(2) 0.002(2) 0.0001(19) 0.004(2)
C12 0.060(3) 0.069(3) 0.058(2) -0.005(2) 0.015(2) 0.010(2)
C13 0.073(3) 0.056(3) 0.045(2) 0.002(2) 0.013(2) -0.002(2)
C14 0.062(3) 0.079(3) 0.052(2) 0.007(2) -0.001(2) 0.004(3)
C15 0.051(3) 0.065(3) 0.059(2) 0.004(2) 0.007(2) 0.014(2)
C16 0.053(3) 0.065(3) 0.068(3) 0.004(2) 0.012(2) -0.002(2)
C17 0.083(3) 0.071(3) 0.083(3) -0.010(3) 0.017(3) 0.015(3)
C18 0.113(4) 0.067(3) 0.072(3) 0.000(3) 0.027(3) 0.008(3)
C19 0.108(4) 0.094(4) 0.058(3) 0.006(3) 0.007(3) 0.028(3)
C20 0.105(4) 0.071(3) 0.068(3) 0.007(3) 0.018(3) 0.030(3)
C21 0.057(3) 0.049(2) 0.058(2) 0.008(2) 0.013(2) 0.004(2)
C22 0.051(3) 0.050(2) 0.075(3) -0.002(2) 0.015(2) -0.005(2)
C23 0.074(3) 0.070(3) 0.071(3) 0.001(3) 0.009(2) 0.013(3)
C24 0.126(5) 0.073(4) 0.129(5) -0.005(4) 0.017(4) 0.031(4)
C25 0.048(2) 0.055(3) 0.058(2) -0.007(2) 0.010(2) 0.005(2)
C26 0.051(3) 0.086(3) 0.080(3) -0.018(3) 0.010(2) -0.014(2)
C27 0.073(4) 0.120(5) 0.066(3) -0.026(3) -0.010(3) 0.013(3)
C28 0.093(4) 0.080(4) 0.058(3) -0.007(3) 0.008(3) 0.033(3)
C29 0.089(4) 0.063(3) 0.065(3) -0.002(3) 0.013(3) 0.002(3)
C30 0.059(3) 0.069(3) 0.062(3) 0.000(2) 0.009(2) -0.007(2)

loop_
_atom_type_symbol
_atom_type_description
_atom_type_scat_dispersion_real
_atom_type_scat_dispersion_imag
_atom_type_scat_source
C C 0.0033 0.0016 'International Tables Vol C Tables 4.2.6.8 and 6.1.1.4'
H H 0.0000 0.0000 'International Tables Vol C Tables 4.2.6.8 and 6.1.1.4'
O O 0.0106 0.0060 'International Tables Vol C Tables 4.2.6.8 and 6.1.1.4'
Br Br -0.2901 2.4595 'International Tables Vol C Tables 4.2.6.8 and 6.1.1.4'

loop_
_geom_angle_atom_site_label_1
_geom_angle_atom_site_label_2
_geom_angle_atom_site_label_3
_geom_angle
O1 C1 C2 122.3(4)
O1 C1 C6 124.0(4)
C2 C1 C6 113.5(4)
C1 C2 C3 111.0(4)
C1 C2 H2A 109.4
C3 C2 H2A 109.4
C1 C2 H2B 109.4
C3 C2 H2B 109.4
H2A C2 H2B 108.0
C2 C3 C4 110.7(4)
C2 C3 H3A 109.5
C4 C3 H3A 109.5
C2 C3 H3B 109.5
C4 C3 H3B 109.5
H3A C3 H3B 108.1
C5 C4 C3 111.5(4)
C5 C4 H4A 109.3
C3 C4 H4A 109.3
C5 C4 H4B 109.3
C3 C4 H4B 109.3
H4A C4 H4B 108.0
C4 C5 C6 112.0(4)
C4 C5 H5A 109.2
C6 C5 H5A 109.2
C4 C5 H5B 109.2
C6 C5 H5B 109.2
H5A C5 H5B 107.9
C1 C6 C7 113.7(3)
C1 C6 C5 106.9(3)
C7 C6 C5 113.6(3)
C1 C6 H6 107.4
C7 C6 H6 107.4
C5 C6 H6 107.4
C8 C7 C10 110.2(3)
C8 C7 C6 113.0(4)
C10 C7 C6 113.4(3)
C8 C7 H7 106.5
C10 C7 H7 106.5
C6 C7 H7 106.5
C9 C8 C7 128.4(6)
C9 C8 H8 115.8
C7 C8 H8 115.8
C8 C9 H9A 120.0
C8 C9 H9B 120.0
H9A C9 H9B 120.0
C15 C10 C11 116.8(3)
C15 C10 C7 122.3(3)
C11 C10 C7 120.8(4)
C12 C11 C10 121.8(4)
C12 C11 H11 119.1
C10 C11 H11 119.1
C13 C12 C11 119.3(4)
C13 C12 H12 120.3
C11 C12 H12 120.3
C12 C13 C14 121.4(4)
C12 C13 Br1 119.7(3)
C14 C13 Br1 118.9(3)
C13 C14 C15 118.3(4)
C13 C14 H14 120.8
C15 C14 H14 120.8
C14 C15 C10 122.3(4)
C14 C15 H15 118.8
C10 C15 H15 118.8
O2 C16 C17 120.6(4)
O2 C16 C21 123.0(4)
C17 C16 C21 116.3(4)
C16 C17 C18 111.3(4)
C16 C17 H17A 109.4
C18 C17 H17A 109.4
C16 C17 H17B 109.4
C18 C17 H17B 109.4
H17A C17 H17B 108.0
C19 C18 C17 110.1(4)
C19 C18 H18A 109.6
C17 C18 H18A 109.6
C19 C18 H18B 109.6
C17 C18 H18B 109.6
H18A C18 H18B 108.2
C20 C19 C18 112.5(4)
C20 C19 H19A 109.1
C18 C19 H19A 109.1
C20 C19 H19B 109.1
C18 C19 H19B 109.1
H19A C19 H19B 107.8
C19 C20 C21 112.8(3)
C19 C20 H20A 109.0
C21 C20 H20A 109.0
C19 C20 H20B 109.0
C21 C20 H20B 109.0
H20A C20 H20B 107.8
C16 C21 C22 114.2(3)
C16 C21 C20 107.2(3)
C22 C21 C20 114.4(3)
C16 C21 H21 106.8
C22 C21 H21 106.8
C20 C21 H21 106.8
C23 C22 C25 109.6(3)
C23 C22 C21 112.8(3)
C25 C22 C21 112.3(3)
C23 C22 H22 107.3
C25 C22 H22 107.3
C21 C22 H22 107.3
C24 C23 C22 126.7(5)
C24 C23 H23 116.6
C22 C23 H23 116.6
C23 C24 H24A 120.0
C23 C24 H24B 120.0
H24A C24 H24B 120.0
C26 C25 C30 118.3(4)
C26 C25 C22 121.1(4)
C30 C25 C22 120.5(4)
C25 C26 C27 120.8(4)
C25 C26 H26 119.6
C27 C26 H26 119.6
C28 C27 C26 119.1(5)
C28 C27 H27 120.5
C26 C27 H27 120.5
C27 C28 C29 121.3(4)
C27 C28 Br2 118.4(4)
C29 C28 Br2 120.3(4)
C28 C29 C30 119.7(4)
C28 C29 H29 120.2
C30 C29 H29 120.2
C29 C30 C25 120.8(4)
C29 C30 H30 119.6
C25 C30 H30 119.6

loop_
_geom_bond_atom_site_label_1
_geom_bond_atom_site_label_2
_geom_bond_distance
Br1 C13 1.897(4)
Br2 C28 1.895(4)
O1 C1 1.202(4)
O2 C16 1.211(5)
C1 C2 1.492(5)
C1 C6 1.505(5)
C2 C3 1.505(6)
C2 H2A 0.9700
C2 H2B 0.9700
C3 C4 1.503(6)
C3 H3A 0.9700
C3 H3B 0.9700
C4 C5 1.499(6)
C4 H4A 0.9700
C4 H4B 0.9700
C5 C6 1.535(5)
C5 H5A 0.9700
C5 H5B 0.9700
C6 C7 1.525(5)
C6 H6 0.9800
C7 C8 1.488(6)
C7 C10 1.505(5)
C7 H7 0.9800
C8 C9 1.253(6)
C8 H8 0.9300
C9 H9A 0.9300
C9 H9B 0.9300
C10 C15 1.381(5)
C10 C11 1.379(5)
C11 C12 1.380(5)
C11 H11 0.9300
C12 C13 1.350(5)
C12 H12 0.9300
C13 C14 1.371(5)
C14 C15 1.379(5)
C14 H14 0.9300
C15 H15 0.9300
C16 C17 1.494(6)
C16 C21 1.492(5)
C17 C18 1.516(6)
C17 H17A 0.9700
C17 H17B 0.9700
C18 C19 1.505(6)
C18 H18A 0.9700
C18 H18B 0.9700
C19 C20 1.498(6)
C19 H19A 0.9700
C19 H19B 0.9700
C20 C21 1.531(5)
C20 H20A 0.9700
C20 H20B 0.9700
C21 C22 1.526(5)
C21 H21 0.9800
C22 C23 1.495(6)
C22 C25 1.524(5)
C22 H22 0.9800
C23 C24 1.299(6)
C23 H23 0.9300
C24 H24A 0.9300
C24 H24B 0.9300
C25 C26 1.373(5)
C25 C30 1.382(5)
C26 C27 1.394(6)
C26 H26 0.9300
C27 C28 1.356(7)
C27 H27 0.9300
C28 C29 1.354(6)
C29 C30 1.379(5)
C29 H29 0.9300
C30 H30 0.9300

loop_
_geom_torsion_atom_site_label_1
_geom_torsion_atom_site_label_2
_geom_torsion_atom_site_label_3
_geom_torsion_atom_site_label_4
_geom_torsion
O1 C1 C2 C3 -116.3(4)
C6 C1 C2 C3 57.5(5)
C1 C2 C3 C4 -54.0(5)
C2 C3 C4 C5 54.6(5)
C3 C4 C5 C6 -57.4(5)
O1 C1 C6 C7 -9.9(5)
C2 C1 C6 C7 176.5(3)
O1 C1 C6 C5 116.4(4)
C2 C1 C6 C5 -57.3(4)
C4 C5 C6 C1 56.8(5)
C4 C5 C6 C7 -176.9(4)
C1 C6 C7 C8 171.3(3)
C5 C6 C7 C8 48.7(5)
C1 C6 C7 C10 -62.3(4)
C5 C6 C7 C10 175.1(3)
C10 C7 C8 C9 108.9(6)
C6 C7 C8 C9 -123.0(6)
C8 C7 C10 C15 -112.6(4)
C6 C7 C10 C15 119.5(4)
C8 C7 C10 C11 65.2(5)
C6 C7 C10 C11 -62.6(5)
C15 C10 C11 C12 -0.4(5)
C7 C10 C11 C12 -178.4(3)
C10 C11 C12 C13 -1.2(6)
C11 C12 C13 C14 2.0(6)
C11 C12 C13 Br1 -178.5(3)
C12 C13 C14 C15 -1.2(6)
Br1 C13 C14 C15 179.3(3)
C13 C14 C15 C10 -0.5(6)
C11 C10 C15 C14 1.3(6)
C7 C10 C15 C14 179.2(3)
O2 C16 C17 C18 -121.7(5)
C21 C16 C17 C18 54.5(5)
C16 C17 C18 C19 -51.6(5)
C17 C18 C19 C20 54.3(5)
C18 C19 C20 C21 -57.0(5)
O2 C16 C21 C22 -5.4(6)
C17 C16 C21 C22 178.6(3)
O2 C16 C21 C20 122.5(5)
C17 C16 C21 C20 -53.6(5)
C19 C20 C21 C16 53.6(5)
C19 C20 C21 C22 -178.6(4)
C16 C21 C22 C23 171.8(3)
C20 C21 C22 C23 47.7(5)
C16 C21 C22 C25 -63.8(4)
C20 C21 C22 C25 172.2(3)
C25 C22 C23 C24 111.7(6)
C21 C22 C23 C24 -122.3(5)
C23 C22 C25 C26 -110.7(4)
C21 C22 C25 C26 123.0(4)
C23 C22 C25 C30 66.2(5)
C21 C22 C25 C30 -60.1(5)
C30 C25 C26 C27 0.4(6)
C22 C25 C26 C27 177.4(4)
C25 C26 C27 C28 1.0(7)
C26 C27 C28 C29 -1.9(7)
C26 C27 C28 Br2 179.7(3)
C27 C28 C29 C30 1.5(7)
Br2 C28 C29 C30 179.8(3)
C28 C29 C30 C25 0.0(6)
C26 C25 C30 C29 -0.9(6)
C22 C25 C30 C29 -177.9(4)
